data_4338398
loop_
_publ_author_name
'Boyce, David W.'
'Salmon, Debra J.'
'Tolman, William B.'

_publ_section_title
;
 Linkage Isomerism in Transition-Metal Complexes of Mixed
 (Arylcarboxamido)(arylimino)pyridine Ligands.
;
_journal_issue 11
_journal_name_full 'Inorganic chemistry'
_journal_page_first 5788
_journal_page_last 5796
_journal_paper_doi 10.1021/ic500638z
_journal_volume 53
_journal_year 2014
_chemical_formula_moiety 'C32 H40 Cl Cu N3 O'
_chemical_formula_sum 'C32 H40 Cl Cu N3 O'
_chemical_formula_weight 581.66
_chemical_name_common iPr2LCuCl
_chemical_name_systematic
; 
 ? 
;
_space_group_IT_number 29
_symmetry_cell_setting orthorhombic
_symmetry_space_group_name_Hall 'P 2c -2ac'
_symmetry_space_group_name_H-M 'P c a 21'
_atom_sites_solution_hydrogens geom
_atom_sites_solution_primary direct
_atom_sites_solution_secondary difmap
_audit_creation_method SHELXL-97
_cell_angle_alpha 90.00
_cell_angle_beta 90.00
_cell_angle_gamma 90.00
_cell_formula_units_Z 8
_cell_length_a 29.888(3)
_cell_length_b 13.4602(15)
_cell_length_c 16.7818(19)
_cell_measurement_reflns_used 8012
_cell_measurement_temperature 173(2)
_cell_measurement_theta_max 24.67
_cell_measurement_theta_min 2.37
_cell_volume 6751.3(13)
_computing_cell_refinement 'SAINT, Bruker'
_computing_data_collection 'SMART, Bruker'
_computing_data_reduction 'SAINT, Bruker'
_computing_molecular_graphics 'SHELXTL, Bruker'
_computing_structure_refinement 'SHELXL-97 (Sheldrick, 1997)'
_computing_structure_solution 'SHELXS-97 (Sheldrick, 1990)'
_diffrn_ambient_temperature 173(2)
_diffrn_measured_fraction_theta_full 0.999
_diffrn_measured_fraction_theta_max 0.999
_diffrn_measurement_device_type 'Siemens SMART Platform CCD'
_diffrn_measurement_method 'area detector, omega scans per phi'
_diffrn_radiation_monochromator graphite
_diffrn_radiation_source 'normal-focus sealed tube'
_diffrn_radiation_type MoK\a
_diffrn_radiation_wavelength 0.71073
_diffrn_reflns_av_R_equivalents 0.0615
_diffrn_reflns_av_sigmaI/netI 0.0623
_diffrn_reflns_limit_h_max 38
_diffrn_reflns_limit_h_min -38
_diffrn_reflns_limit_k_max 17
_diffrn_reflns_limit_k_min -17
_diffrn_reflns_limit_l_max 21
_diffrn_reflns_limit_l_min -21
_diffrn_reflns_number 75738
_diffrn_reflns_theta_full 27.50
_diffrn_reflns_theta_max 27.50
_diffrn_reflns_theta_min 1.36
_exptl_absorpt_coefficient_mu 0.752
_exptl_absorpt_correction_T_max 0.8642
_exptl_absorpt_correction_T_min 0.8060
_exptl_absorpt_correction_type multi-scan
_exptl_absorpt_process_details 'SADABS, R. Blessing, 1995'
_exptl_crystal_colour green
_exptl_crystal_density_diffrn 1.145
_exptl_crystal_density_method 'not measured'
_exptl_crystal_description block
_exptl_crystal_F_000 2456
_exptl_crystal_size_max 0.30
_exptl_crystal_size_mid 0.30
_exptl_crystal_size_min 0.20
_platon_squeeze_details
;

;
_refine_diff_density_max 0.311
_refine_diff_density_min -0.247
_refine_diff_density_rms 0.047
_refine_ls_abs_structure_details 'Flack H D (1983), Acta Cryst. A39, 876-881'
_refine_ls_abs_structure_Flack 0.061(8)
_refine_ls_extinction_method none
_refine_ls_goodness_of_fit_ref 1.009
_refine_ls_hydrogen_treatment constr
_refine_ls_matrix_type full
_refine_ls_number_parameters 715
_refine_ls_number_reflns 15444
_refine_ls_number_restraints 49
_refine_ls_restrained_S_all 1.009
_refine_ls_R_factor_all 0.0734
_refine_ls_R_factor_gt 0.0468
_refine_ls_shift/su_max 0.001
_refine_ls_shift/su_mean 0.000
_refine_ls_structure_factor_coef Fsqd
_refine_ls_weighting_details 'calc w=1/[\s^2^(Fo^2^)+(0.0458P)^2^+0.0000P] where P=(Fo^2^+2Fc^2^)/3'
_refine_ls_weighting_scheme calc
_refine_ls_wR_factor_gt 0.0923
_refine_ls_wR_factor_ref 0.0992
_reflns_number_gt 11016
_reflns_number_total 15444
_reflns_threshold_expression >2sigma(I)
_cod_data_source_file ic500638z_si_002.cif
_cod_data_source_block iPr2LCuCl
_cod_depositor_comments
;
The following automatic conversions were performed:

'_symmetry_cell_setting' value 'Orthorhombic' changed to
'orthorhombic' according to
/usr/data/users/saulius/crontab/automatic-downloads/rss-feeds/ACS/lib/dictionaries/cif_core.dic
dictionary named 'cif_core.dic' version 2.4.2 from 2011-04-26.

Automatic conversion script
Id: cif_fix_values 2281 2013-09-26 08:29:07Z andrius 

 Adding full bibliography for 4338396--4338405.cif.
;
_cod_original_cell_volume 6751.4(13)
_cod_original_sg_symbol_H-M Pca2(1)
_cod_database_code 4338398

loop_
_symmetry_equiv_pos_as_xyz
'x, y, z'
'-x, -y, z+1/2'
'x+1/2, -y, z'
'-x+1/2, y, z+1/2'

loop_
_atom_site_label
_atom_site_type_symbol
_atom_site_fract_x
_atom_site_fract_y
_atom_site_fract_z
_atom_site_U_iso_or_equiv
_atom_site_adp_type
_atom_site_occupancy
_atom_site_symmetry_multiplicity
_atom_site_calc_flag
_atom_site_refinement_flags
_atom_site_disorder_assembly
_atom_site_disorder_group
Cu1 Cu 0.797635(11) 0.50942(3) 0.61380(2) 0.03796(10) Uani 1 1 d . C .
Cu2 Cu 0.497509(13) 0.91714(2) 0.38058(2) 0.03478(9) Uani 1 1 d . . .
Cl1 Cl 0.76622(3) 0.51902(8) 0.73160(5) 0.0597(3) Uani 1 1 d . . .
Cl2 Cl 0.49710(4) 0.96731(7) 0.50376(5) 0.0645(3) Uani 1 1 d . . .
O1 O 0.92128(7) 0.61380(17) 0.56604(13) 0.0460(6) Uani 1 1 d . . .
O2 O 0.44938(7) 0.65035(16) 0.31160(13) 0.0430(5) Uani 1 1 d . . .
N1 N 0.85330(9) 0.58391(19) 0.62936(14) 0.0390(6) Uani 1 1 d . . .
N2 N 0.82304(8) 0.49072(18) 0.50858(14) 0.0341(6) Uani 1 1 d . C .
N3 N 0.74769(8) 0.4281(2) 0.55496(15) 0.0416(7) Uani 1 1 d . . .
N4 N 0.46385(8) 0.79135(17) 0.38595(16) 0.0353(6) Uani 1 1 d . . .
N5 N 0.50783(8) 0.87036(18) 0.27412(14) 0.0337(6) Uani 1 1 d . . .
N6 N 0.53064(10) 1.03938(19) 0.32949(15) 0.0406(6) Uani 1 1 d . . .
C1 C 0.88312(11) 0.5783(2) 0.56955(18) 0.0368(7) Uani 1 1 d . . .
C2 C 0.75512(10) 0.4116(2) 0.48056(19) 0.0383(7) Uani 1 1 d . C .
C3 C 0.86455(10) 0.5243(2) 0.49797(18) 0.0348(7) Uani 1 1 d . . .
C4 C 0.88583(11) 0.5085(2) 0.42586(18) 0.0382(7) Uani 1 1 d . . .
H4A H 0.9159 0.5292 0.4181 0.046 Uiso 1 1 calc R . .
C5 C 0.86254(11) 0.4622(2) 0.36536(17) 0.0402(8) Uani 1 1 d . . .
H5A H 0.8766 0.4505 0.3154 0.048 Uiso 1 1 calc R . .
C6 C 0.81860(10) 0.4328(2) 0.3777(2) 0.0374(7) Uani 1 1 d . C .
H6A H 0.8016 0.4045 0.3356 0.045 Uiso 1 1 calc R . .
C7 C 0.80007(10) 0.4456(2) 0.45228(18) 0.0340(7) Uani 1 1 d . . .
C8 C 0.72532(11) 0.3577(3) 0.4241(2) 0.0525(9) Uani 1 1 d . . .
H8A H 0.6973 0.3402 0.4511 0.079 Uiso 1 1 calc R C .
H8B H 0.7402 0.2970 0.4058 0.079 Uiso 1 1 calc R . .
H8C H 0.7188 0.4004 0.3782 0.079 Uiso 1 1 calc R . .
C9 C 0.86499(10) 0.6417(2) 0.69743(18) 0.0400(8) Uani 1 1 d D . .
C10 C 0.89263(10) 0.6020(2) 0.75635(18) 0.0390(8) Uani 1 1 d D . .
C11 C 0.90308(11) 0.6625(3) 0.82211(19) 0.0469(8) Uani 1 1 d D . .
H11A H 0.9221 0.6374 0.8628 0.056 Uiso 1 1 calc R . .
C12 C 0.88633(13) 0.7570(3) 0.8286(2) 0.0558(10) Uani 1 1 d D . .
H12A H 0.8940 0.7969 0.8733 0.067 Uiso 1 1 calc R . .
C13 C 0.85826(13) 0.7945(3) 0.7699(2) 0.0582(10) Uani 1 1 d D . .
H13A H 0.8466 0.8598 0.7751 0.070 Uiso 1 1 calc R . .
C14 C 0.84707(12) 0.7379(3) 0.7041(2) 0.0501(9) Uani 1 1 d D . .
C15 C 0.81714(15) 0.7790(4) 0.6393(2) 0.0778(14) Uani 1 1 d D . .
H15A H 0.8105 0.7238 0.6011 0.093 Uiso 1 1 calc R . .
C16 C 0.77237(17) 0.8183(6) 0.6711(4) 0.152(3) Uani 1 1 d D . .
H16A H 0.7543 0.8433 0.6266 0.229 Uiso 1 1 calc R . .
H16B H 0.7779 0.8723 0.7090 0.229 Uiso 1 1 calc R . .
H16C H 0.7563 0.7645 0.6979 0.229 Uiso 1 1 calc R . .
C17 C 0.83936(19) 0.8612(6) 0.5933(4) 0.145(3) Uani 1 1 d D . .
H17A H 0.8677 0.8372 0.5712 0.217 Uiso 1 1 calc R . .
H17B H 0.8451 0.9175 0.6290 0.217 Uiso 1 1 calc R . .
H17C H 0.8197 0.8826 0.5498 0.217 Uiso 1 1 calc R . .
C18 C 0.90942(11) 0.4969(2) 0.7521(2) 0.0430(8) Uani 1 1 d D . .
H18A H 0.9049 0.4734 0.6961 0.052 Uiso 1 1 calc R . .
C19 C 0.95886(13) 0.4871(3) 0.7710(4) 0.0848(15) Uani 1 1 d D . .
H19A H 0.9762 0.5296 0.7349 0.127 Uiso 1 1 calc R . .
H19B H 0.9681 0.4178 0.7641 0.127 Uiso 1 1 calc R . .
H19C H 0.9642 0.5075 0.8262 0.127 Uiso 1 1 calc R . .
C20 C 0.88150(16) 0.4287(3) 0.8070(3) 0.0812(14) Uani 1 1 d D . .
H20A H 0.8497 0.4350 0.7934 0.122 Uiso 1 1 calc R . .
H20B H 0.8860 0.4483 0.8626 0.122 Uiso 1 1 calc R . .
H20C H 0.8910 0.3596 0.7997 0.122 Uiso 1 1 calc R . .
C33 C 0.46644(10) 0.7334(2) 0.32183(18) 0.0356(7) Uani 1 1 d . . .
C34 C 0.54231(12) 1.0249(2) 0.25645(19) 0.0459(9) Uani 1 1 d . . .
C35 C 0.49319(10) 0.7802(2) 0.25657(17) 0.0325(7) Uani 1 1 d . . .
C36 C 0.50314(11) 0.7403(2) 0.18248(18) 0.0412(8) Uani 1 1 d . . .
H36A H 0.4932 0.6753 0.1691 0.049 Uiso 1 1 calc R . .
C37 C 0.52718(12) 0.7944(3) 0.12902(19) 0.0478(9) Uani 1 1 d . . .
H37A H 0.5343 0.7667 0.0785 0.057 Uiso 1 1 calc R . .
C38 C 0.54140(11) 0.8896(3) 0.14763(18) 0.0438(8) Uani 1 1 d . . .
H38A H 0.5577 0.9283 0.1103 0.053 Uiso 1 1 calc R . .
C39 C 0.53094(11) 0.9270(2) 0.22336(18) 0.0363(7) Uani 1 1 d . . .
C40 C 0.56689(15) 1.0995(3) 0.2050(2) 0.0652(12) Uani 1 1 d . . .
H40A H 0.5721 1.1605 0.2356 0.098 Uiso 1 1 calc R . .
H40B H 0.5488 1.1149 0.1578 0.098 Uiso 1 1 calc R . .
H40C H 0.5957 1.0715 0.1883 0.098 Uiso 1 1 calc R . .
C41 C 0.43804(10) 0.7592(2) 0.45362(19) 0.0360(7) Uani 1 1 d . A .
C42 C 0.39426(11) 0.7953(2) 0.4618(2) 0.0480(9) Uani 1 1 d D . .
C43 C 0.37020(13) 0.7670(3) 0.5296(2) 0.0567(10) Uani 1 1 d . B .
H43A H 0.3407 0.7916 0.5372 0.068 Uiso 1 1 calc R . .
C44 C 0.38851(13) 0.7039(3) 0.5858(2) 0.0505(9) Uani 1 1 d . . .
H44A H 0.3715 0.6850 0.6312 0.061 Uiso 1 1 calc R B .
C45 C 0.43129(12) 0.6684(3) 0.57622(19) 0.0493(9) Uani 1 1 d . A .
H45A H 0.4436 0.6250 0.6151 0.059 Uiso 1 1 calc R . .
C46 C 0.45695(9) 0.6957(2) 0.50971(18) 0.0367(7) Uani 1 1 d D . .
C53 C 0.54183(12) 1.1278(2) 0.37306(19) 0.0461(9) Uani 1 1 d . . .
C54 C 0.58466(13) 1.1361(3) 0.40450(19) 0.0516(10) Uani 1 1 d . . .
C55 C 0.59333(15) 1.2169(3) 0.4556(2) 0.0627(11) Uani 1 1 d . . .
H55A H 0.6220 1.2236 0.4792 0.075 Uiso 1 1 calc R . .
C56 C 0.56024(15) 1.2873(3) 0.4719(2) 0.0600(11) Uani 1 1 d . . .
H56A H 0.5665 1.3415 0.5063 0.072 Uiso 1 1 calc R . .
C57 C 0.51885(15) 1.2778(3) 0.4380(2) 0.0577(10) Uani 1 1 d . . .
H57A H 0.4968 1.3271 0.4480 0.069 Uiso 1 1 calc R . .
C58 C 0.50818(13) 1.1973(2) 0.3889(2) 0.0497(9) Uani 1 1 d . . .
C59 C 0.46228(15) 1.1886(3) 0.3537(2) 0.0575(11) Uani 1 1 d . . .
H59A H 0.4594 1.1209 0.3298 0.069 Uiso 1 1 calc R . .
C60 C 0.42596(16) 1.2003(3) 0.4153(3) 0.0752(13) Uani 1 1 d . . .
H60A H 0.4302 1.1511 0.4577 0.113 Uiso 1 1 calc R . .
H60B H 0.3967 1.1902 0.3903 0.113 Uiso 1 1 calc R . .
H60C H 0.4273 1.2673 0.4381 0.113 Uiso 1 1 calc R . .
C61 C 0.45562(19) 1.2656(4) 0.2863(3) 0.0948(17) Uani 1 1 d . . .
H61A H 0.4792 1.2574 0.2462 0.142 Uiso 1 1 calc R . .
H61B H 0.4571 1.3328 0.3086 0.142 Uiso 1 1 calc R . .
H61C H 0.4263 1.2554 0.2613 0.142 Uiso 1 1 calc R . .
C62 C 0.62079(13) 1.0586(3) 0.3906(3) 0.0652(11) Uani 1 1 d . . .
H62A H 0.6098 1.0131 0.3477 0.078 Uiso 1 1 calc R . .
C63 C 0.62843(17) 0.9952(3) 0.4655(3) 0.0830(14) Uani 1 1 d . . .
H63A H 0.5999 0.9665 0.4829 0.125 Uiso 1 1 calc R . .
H63B H 0.6407 1.0369 0.5081 0.125 Uiso 1 1 calc R . .
H63C H 0.6496 0.9416 0.4534 0.125 Uiso 1 1 calc R . .
C64 C 0.66570(16) 1.1043(4) 0.3614(3) 0.0951(17) Uani 1 1 d . . .
H64A H 0.6603 1.1440 0.3133 0.143 Uiso 1 1 calc R . .
H64B H 0.6869 1.0509 0.3492 0.143 Uiso 1 1 calc R . .
H64C H 0.6781 1.1470 0.4032 0.143 Uiso 1 1 calc R . .
C47 C 0.50388(19) 0.6532(7) 0.5082(8) 0.0373(14) Uani 0.475(6) 1 d PD A 1
H47A H 0.5194 0.6707 0.4573 0.045 Uiso 0.475(6) 1 calc PR A 1
C48 C 0.5291(3) 0.6942(8) 0.5797(6) 0.0625(18) Uani 0.475(6) 1 d PD A 1
H48A H 0.5278 0.7669 0.5791 0.094 Uiso 0.475(6) 1 calc PR A 1
H48B H 0.5605 0.6728 0.5771 0.094 Uiso 0.475(6) 1 calc PR A 1
H48C H 0.5155 0.6692 0.6288 0.094 Uiso 0.475(6) 1 calc PR A 1
C49 C 0.5136(4) 0.5469(8) 0.5318(7) 0.065(2) Uani 0.475(6) 1 d PD A 1
H49A H 0.5002 0.5017 0.4927 0.097 Uiso 0.475(6) 1 calc PR A 1
H49B H 0.5010 0.5337 0.5846 0.097 Uiso 0.475(6) 1 calc PR A 1
H49C H 0.5461 0.5364 0.5332 0.097 Uiso 0.475(6) 1 calc PR A 1
C47' C 0.50459(16) 0.6624(7) 0.4957(7) 0.0373(14) Uani 0.525(6) 1 d PD A 2
H47B H 0.5087 0.6830 0.4389 0.045 Uiso 0.525(6) 1 calc PR A 2
C48' C 0.5408(3) 0.7234(7) 0.5353(5) 0.0625(18) Uani 0.525(6) 1 d PD A 2
H48D H 0.5335 0.7942 0.5305 0.094 Uiso 0.525(6) 1 calc PR A 2
H48E H 0.5696 0.7103 0.5091 0.094 Uiso 0.525(6) 1 calc PR A 2
H48F H 0.5429 0.7054 0.5917 0.094 Uiso 0.525(6) 1 calc PR A 2
C49' C 0.5045(4) 0.5509(6) 0.4867(7) 0.065(2) Uani 0.525(6) 1 d PD A 2
H49D H 0.4779 0.5304 0.4568 0.097 Uiso 0.525(6) 1 calc PR A 2
H49E H 0.5042 0.5198 0.5395 0.097 Uiso 0.525(6) 1 calc PR A 2
H49F H 0.5314 0.5301 0.4578 0.097 Uiso 0.525(6) 1 calc PR A 2
C50 C 0.3770(5) 0.8781(6) 0.4089(5) 0.051(2) Uani 0.550(7) 1 d PD B 3
H50A H 0.4011 0.9021 0.3722 0.061 Uiso 0.550(7) 1 calc PR B 3
C51 C 0.3391(7) 0.8299(13) 0.3621(12) 0.120(8) Uani 0.550(7) 1 d PDU B 3
H51A H 0.3506 0.7722 0.3329 0.180 Uiso 0.550(7) 1 calc PR B 3
H51B H 0.3267 0.8781 0.3242 0.180 Uiso 0.550(7) 1 calc PR B 3
H51C H 0.3156 0.8085 0.3989 0.180 Uiso 0.550(7) 1 calc PR B 3
C52 C 0.3575(3) 0.9640(6) 0.4568(6) 0.079(2) Uani 0.550(7) 1 d PD B 3
H52D H 0.3815 0.9981 0.4855 0.118 Uiso 0.550(7) 1 calc PR B 3
H52E H 0.3356 0.9383 0.4950 0.118 Uiso 0.550(7) 1 calc PR B 3
H52F H 0.3428 1.0108 0.4206 0.118 Uiso 0.550(7) 1 calc PR B 3
C50' C 0.3714(6) 0.8547(7) 0.3965(7) 0.051(2) Uani 0.450(7) 1 d PD B 4
H50B H 0.3895 0.8377 0.3483 0.061 Uiso 0.450(7) 1 calc PR B 4
C51' C 0.3235(5) 0.840(2) 0.3672(16) 0.088(7) Uani 0.450(7) 1 d PDU B 4
H51D H 0.3174 0.7692 0.3610 0.132 Uiso 0.450(7) 1 calc PR B 4
H51E H 0.3197 0.8738 0.3158 0.132 Uiso 0.450(7) 1 calc PR B 4
H51F H 0.3026 0.8687 0.4061 0.132 Uiso 0.450(7) 1 calc PR B 4
C52' C 0.3812(4) 0.9652(7) 0.4077(7) 0.079(2) Uani 0.450(7) 1 d PD B 4
H52A H 0.4116 0.9735 0.4288 0.118 Uiso 0.450(7) 1 calc PR B 4
H52B H 0.3596 0.9937 0.4452 0.118 Uiso 0.450(7) 1 calc PR B 4
H52C H 0.3788 0.9993 0.3563 0.118 Uiso 0.450(7) 1 calc PR B 4
C21 C 0.70756(11) 0.3912(3) 0.59209(18) 0.0468(9) Uani 1 1 d DU C 5
C22 C 0.70613(11) 0.2910(3) 0.6157(2) 0.0593(10) Uani 1 1 d DU C 5
C23 C 0.66708(14) 0.2568(4) 0.6530(2) 0.0724(13) Uani 1 1 d D C 5
H23B H 0.6649 0.1899 0.6706 0.087 Uiso 1 1 calc R C 5
C24 C 0.63149(14) 0.3223(6) 0.6638(3) 0.097(2) Uani 1 1 d D C 5
H24B H 0.6045 0.2983 0.6867 0.116 Uiso 1 1 calc R C 5
C25 C 0.63432(14) 0.4202(5) 0.6424(2) 0.0796(16) Uani 1 1 d D C 5
H25B H 0.6099 0.4635 0.6525 0.096 Uiso 1 1 calc R C 5
C26 C 0.67255(12) 0.4568(3) 0.6060(2) 0.0599(10) Uani 1 1 d DU C 5
C27 C 0.67593(14) 0.5626(4) 0.5816(2) 0.0774(14) Uani 1 1 d DU C 5
H27B H 0.7086 0.5774 0.5763 0.093 Uiso 1 1 calc R C 5
C28 C 0.65519(16) 0.5847(4) 0.5013(3) 0.0895(15) Uani 1 1 d D C 5
H28D H 0.6685 0.5413 0.4608 0.134 Uiso 1 1 calc R C 5
H28E H 0.6608 0.6543 0.4872 0.134 Uiso 1 1 calc R C 5
H28F H 0.6229 0.5729 0.5038 0.134 Uiso 1 1 calc R C 5
C29 C 0.65695(19) 0.6384(5) 0.6440(3) 0.116(2) Uani 1 1 d D C 5
H29D H 0.6707 0.6260 0.6961 0.174 Uiso 1 1 calc R C 5
H29E H 0.6244 0.6303 0.6481 0.174 Uiso 1 1 calc R C 5
H29F H 0.6639 0.7063 0.6268 0.174 Uiso 1 1 calc R C 5
C30 C 0.74648(12) 0.2229(3) 0.6111(2) 0.0594(10) Uani 1 1 d D C 5
H30B H 0.7671 0.2518 0.5704 0.071 Uiso 1 1 calc R C 5
C31 C 0.77153(15) 0.2207(4) 0.6883(3) 0.0917(16) Uani 1 1 d D C 5
H31D H 0.7794 0.2886 0.7040 0.138 Uiso 1 1 calc R C 5
H31E H 0.7989 0.1814 0.6819 0.138 Uiso 1 1 calc R C 5
H31F H 0.7527 0.1905 0.7296 0.138 Uiso 1 1 calc R C 5
C32 C 0.73464(18) 0.1182(4) 0.5829(4) 0.115(2) Uani 1 1 d D C 5
H32D H 0.7225 0.1213 0.5287 0.172 Uiso 1 1 calc R C 5
H32E H 0.7122 0.0894 0.6187 0.172 Uiso 1 1 calc R C 5
H32F H 0.7616 0.0767 0.5833 0.172 Uiso 1 1 calc R C 5

loop_
_atom_site_aniso_label
_atom_site_aniso_U_11
_atom_site_aniso_U_22
_atom_site_aniso_U_33
_atom_site_aniso_U_23
_atom_site_aniso_U_13
_atom_site_aniso_U_12
Cu1 0.03185(17) 0.0545(2) 0.02751(17) -0.0003(2) -0.00113(17) 0.00212(18)
Cu2 0.0449(2) 0.03295(17) 0.02652(16) -0.00225(17) 0.00176(19) -0.00766(18)
Cl1 0.0457(5) 0.1020(8) 0.0314(4) -0.0044(5) 0.0056(4) -0.0113(5)
Cl2 0.1005(8) 0.0632(6) 0.0299(4) -0.0094(4) 0.0086(5) -0.0364(6)
O1 0.0395(13) 0.0543(14) 0.0441(13) -0.0073(11) 0.0065(11) -0.0089(11)
O2 0.0501(13) 0.0344(13) 0.0446(13) -0.0100(10) 0.0083(11) -0.0116(11)
N1 0.0347(15) 0.0519(17) 0.0304(15) -0.0059(12) -0.0020(11) 0.0067(12)
N2 0.0341(14) 0.0390(15) 0.0291(13) -0.0040(12) -0.0023(11) 0.0084(11)
N3 0.0299(14) 0.0655(19) 0.0295(14) 0.0010(13) 0.0002(11) 0.0036(13)
N4 0.0373(14) 0.0333(13) 0.0353(14) -0.0024(13) 0.0056(13) -0.0044(10)
N5 0.0384(15) 0.0310(14) 0.0317(13) -0.0010(11) 0.0009(11) -0.0013(11)
N6 0.0560(17) 0.0357(15) 0.0301(15) 0.0002(11) -0.0002(13) -0.0113(13)
C1 0.0405(19) 0.0382(18) 0.0315(16) -0.0022(14) -0.0015(14) 0.0030(15)
C2 0.0311(17) 0.0454(19) 0.0383(18) -0.0014(15) -0.0050(13) 0.0062(14)
C3 0.0305(17) 0.0383(18) 0.0355(17) 0.0034(13) -0.0030(13) 0.0049(13)
C4 0.0396(18) 0.0394(19) 0.0354(17) 0.0069(14) 0.0030(14) 0.0062(15)
C5 0.049(2) 0.0442(19) 0.0274(18) 0.0002(13) 0.0036(14) 0.0066(16)
C6 0.0418(17) 0.0437(18) 0.0266(14) -0.0002(15) -0.0055(16) 0.0041(14)
C7 0.0363(17) 0.0320(17) 0.0336(17) 0.0004(13) -0.0067(14) 0.0071(14)
C8 0.0344(19) 0.079(3) 0.044(2) -0.0078(19) -0.0062(15) -0.0035(18)
C9 0.0362(18) 0.051(2) 0.0326(17) -0.0044(15) 0.0046(14) -0.0011(15)
C10 0.0303(17) 0.054(2) 0.0326(17) 0.0030(15) 0.0014(13) 0.0006(15)
C11 0.050(2) 0.056(2) 0.0339(18) -0.0020(16) 0.0024(16) -0.0005(18)
C12 0.061(2) 0.065(3) 0.041(2) -0.0181(18) -0.0078(18) -0.002(2)
C13 0.065(3) 0.048(2) 0.061(2) -0.0131(19) 0.006(2) 0.0109(19)
C14 0.046(2) 0.055(2) 0.050(2) -0.0064(18) -0.0009(17) 0.0105(18)
C15 0.086(3) 0.083(3) 0.065(3) -0.020(2) -0.030(2) 0.038(3)
C16 0.062(4) 0.254(9) 0.142(6) 0.026(6) 0.000(4) 0.074(5)
C17 0.086(4) 0.220(8) 0.128(5) 0.108(6) -0.015(4) 0.001(4)
C18 0.0479(19) 0.046(2) 0.0354(17) 0.0028(15) -0.0028(14) 0.0028(16)
C19 0.051(3) 0.067(3) 0.136(5) -0.008(3) -0.019(3) 0.006(2)
C20 0.075(3) 0.069(3) 0.100(4) 0.026(3) 0.012(3) -0.002(2)
C33 0.0344(17) 0.0351(19) 0.0373(18) -0.0027(14) -0.0024(14) 0.0025(14)
C34 0.060(2) 0.045(2) 0.0326(18) 0.0046(15) -0.0026(16) -0.0155(17)
C35 0.0349(17) 0.0335(17) 0.0292(16) -0.0051(13) -0.0043(13) 0.0020(13)
C36 0.052(2) 0.0375(18) 0.0340(17) -0.0042(14) 0.0038(15) 0.0045(16)
C37 0.063(2) 0.047(2) 0.0337(19) -0.0055(15) 0.0073(16) -0.0021(17)
C38 0.058(2) 0.052(2) 0.0210(14) 0.0043(14) -0.0020(15) -0.0077(17)
C39 0.0411(18) 0.0354(18) 0.0326(17) 0.0042(14) -0.0029(14) -0.0041(15)
C40 0.103(3) 0.057(3) 0.0355(19) -0.0004(17) 0.008(2) -0.037(2)
C41 0.0381(18) 0.0292(17) 0.0405(18) -0.0087(14) 0.0080(14) -0.0065(14)
C42 0.047(2) 0.0322(19) 0.065(2) -0.0051(17) 0.0159(18) -0.0034(15)
C43 0.042(2) 0.049(2) 0.078(3) -0.016(2) 0.027(2) -0.0041(17)
C44 0.053(2) 0.051(2) 0.047(2) -0.0084(17) 0.0257(17) -0.0172(18)
C45 0.057(2) 0.058(2) 0.0327(17) -0.0018(16) 0.0045(16) -0.0182(19)
C46 0.0334(17) 0.0459(19) 0.0307(16) -0.0040(14) 0.0039(14) -0.0129(14)
C53 0.075(3) 0.0371(18) 0.0265(16) 0.0017(15) 0.0040(18) -0.0194(17)
C54 0.071(3) 0.044(2) 0.040(2) 0.0024(16) 0.0027(18) -0.0213(19)
C55 0.077(3) 0.065(3) 0.046(2) 0.0072(19) -0.010(2) -0.031(2)
C56 0.088(3) 0.046(2) 0.046(2) -0.0030(18) -0.006(2) -0.014(2)
C57 0.089(3) 0.040(2) 0.044(2) -0.0010(16) -0.007(2) -0.013(2)
C58 0.081(3) 0.0371(17) 0.0310(18) -0.0005(16) 0.0010(19) -0.0165(18)
C59 0.086(3) 0.039(2) 0.047(2) -0.0060(16) -0.012(2) -0.007(2)
C60 0.088(3) 0.073(3) 0.065(3) -0.015(2) -0.012(2) 0.012(3)
C61 0.116(4) 0.094(4) 0.074(3) 0.030(3) -0.036(3) -0.019(3)
C62 0.075(3) 0.067(3) 0.054(2) -0.009(2) -0.013(2) -0.022(2)
C63 0.092(3) 0.072(3) 0.086(3) 0.015(3) -0.011(3) -0.010(3)
C64 0.084(3) 0.105(4) 0.096(4) 0.009(3) 0.012(3) -0.029(3)
C47 0.0376(18) 0.051(2) 0.023(3) 0.017(2) 0.0045(16) -0.0085(16)
C48 0.041(4) 0.078(5) 0.068(5) -0.004(4) 0.001(3) -0.001(3)
C49 0.056(4) 0.048(3) 0.090(7) -0.011(5) -0.004(5) 0.004(3)
C47' 0.0376(18) 0.051(2) 0.023(3) 0.017(2) 0.0045(16) -0.0085(16)
C48' 0.041(4) 0.078(5) 0.068(5) -0.004(4) 0.001(3) -0.001(3)
C49' 0.056(4) 0.048(3) 0.090(7) -0.011(5) -0.004(5) 0.004(3)
C50 0.037(4) 0.021(4) 0.096(4) 0.005(3) 0.009(3) 0.002(4)
C51 0.202(18) 0.044(6) 0.115(14) 0.035(7) -0.115(14) -0.036(11)
C52 0.094(6) 0.052(4) 0.090(6) -0.009(4) -0.016(4) 0.027(4)
C50' 0.037(4) 0.021(4) 0.096(4) 0.005(3) 0.009(3) 0.002(4)
C51' 0.077(9) 0.103(16) 0.085(12) -0.010(10) -0.014(8) -0.026(8)
C52' 0.094(6) 0.052(4) 0.090(6) -0.009(4) -0.016(4) 0.027(4)
C21 0.0336(19) 0.077(3) 0.0302(18) -0.0061(16) -0.0043(13) -0.0001(17)
C22 0.0300(18) 0.106(3) 0.0422(18) 0.003(2) -0.0014(17) -0.0111(19)
C23 0.048(3) 0.121(4) 0.049(2) 0.007(2) 0.001(2) -0.028(2)
C24 0.031(2) 0.213(7) 0.047(3) 0.002(4) 0.0078(19) -0.026(3)
C25 0.038(2) 0.162(5) 0.039(2) -0.020(3) -0.0023(18) 0.010(3)
C26 0.037(2) 0.103(3) 0.040(2) -0.009(2) -0.0060(17) 0.007(2)
C27 0.050(3) 0.117(4) 0.064(3) -0.035(3) -0.012(2) 0.033(3)
C28 0.081(3) 0.124(4) 0.064(3) -0.013(3) -0.013(3) 0.037(3)
C29 0.099(4) 0.159(6) 0.091(4) -0.055(4) -0.010(3) 0.052(4)
C30 0.043(2) 0.072(2) 0.063(3) 0.018(2) 0.001(2) -0.0154(18)
C31 0.062(3) 0.135(5) 0.078(3) 0.019(3) -0.016(3) 0.004(3)
C32 0.090(4) 0.082(4) 0.172(6) -0.010(4) -0.038(4) -0.003(3)

loop_
_atom_type_symbol
_atom_type_description
_atom_type_scat_dispersion_real
_atom_type_scat_dispersion_imag
_atom_type_scat_source
C C 0.0033 0.0016 'International Tables Vol C Tables 4.2.6.8 and 6.1.1.4'
H H 0.0000 0.0000 'International Tables Vol C Tables 4.2.6.8 and 6.1.1.4'
N N 0.0061 0.0033 'International Tables Vol C Tables 4.2.6.8 and 6.1.1.4'
O O 0.0106 0.0060 'International Tables Vol C Tables 4.2.6.8 and 6.1.1.4'
Cl Cl 0.1484 0.1585 'International Tables Vol C Tables 4.2.6.8 and 6.1.1.4'
Cu Cu 0.3201 1.2651 'International Tables Vol C Tables 4.2.6.8 and 6.1.1.4'

loop_
_geom_angle_atom_site_label_1
_geom_angle_atom_site_label_2
_geom_angle_atom_site_label_3
_geom_angle
N2 Cu1 N1 81.68(10)
N2 Cu1 N3 77.43(10)
N1 Cu1 N3 159.01(10)
N2 Cu1 Cl1 175.40(8)
N1 Cu1 Cl1 102.31(8)
N3 Cu1 Cl1 98.65(8)
N5 Cu2 N4 80.95(11)
N5 Cu2 N6 78.55(10)
N4 Cu2 N6 158.56(10)
N5 Cu2 Cl2 170.98(8)
N4 Cu2 Cl2 102.73(8)
N6 Cu2 Cl2 98.46(7)
C1 N1 C9 117.8(3)
C1 N1 Cu1 115.8(2)
C9 N1 Cu1 126.4(2)
C7 N2 C3 123.1(3)
C7 N2 Cu1 120.6(2)
C3 N2 Cu1 116.3(2)
C2 N3 C21 120.3(3)
C2 N3 Cu1 115.1(2)
C21 N3 Cu1 124.67(19)
C33 N4 C41 119.5(2)
C33 N4 Cu2 115.9(2)
C41 N4 Cu2 124.6(2)
C35 N5 C39 123.6(3)
C35 N5 Cu2 117.1(2)
C39 N5 Cu2 119.3(2)
C34 N6 C53 123.1(3)
C34 N6 Cu2 113.4(2)
C53 N6 Cu2 123.4(2)
O1 C1 N1 128.7(3)
O1 C1 C3 119.1(3)
N1 C1 C3 112.2(3)
N3 C2 C8 126.7(3)
N3 C2 C7 114.2(3)
C8 C2 C7 118.9(3)
N2 C3 C4 119.5(3)
N2 C3 C1 113.5(3)
C4 C3 C1 126.9(3)
C5 C4 C3 118.8(3)
C5 C4 H4A 120.6
C3 C4 H4A 120.6
C4 C5 C6 119.8(3)
C4 C5 H5A 120.1
C6 C5 H5A 120.1
C7 C6 C5 118.7(3)
C7 C6 H6A 120.7
C5 C6 H6A 120.7
N2 C7 C6 119.9(3)
N2 C7 C2 112.4(3)
C6 C7 C2 127.6(3)
C2 C8 H8A 109.5
C2 C8 H8B 109.5
H8A C8 H8B 109.5
C2 C8 H8C 109.5
H8A C8 H8C 109.5
H8B C8 H8C 109.5
C10 C9 C14 121.5(3)
C10 C9 N1 120.3(3)
C14 C9 N1 118.3(3)
C9 C10 C11 117.8(3)
C9 C10 C18 121.6(3)
C11 C10 C18 120.5(3)
C12 C11 C10 121.2(3)
C12 C11 H11A 119.4
C10 C11 H11A 119.4
C11 C12 C13 120.1(3)
C11 C12 H12A 120.0
C13 C12 H12A 120.0
C14 C13 C12 120.8(3)
C14 C13 H13A 119.6
C12 C13 H13A 119.6
C13 C14 C9 118.6(3)
C13 C14 C15 121.1(3)
C9 C14 C15 120.3(3)
C17 C15 C14 112.1(4)
C17 C15 C16 108.0(5)
C14 C15 C16 113.0(4)
C17 C15 H15A 107.8
C14 C15 H15A 107.8
C16 C15 H15A 107.8
C15 C16 H16A 109.5
C15 C16 H16B 109.5
H16A C16 H16B 109.5
C15 C16 H16C 109.5
H16A C16 H16C 109.5
H16B C16 H16C 109.5
C15 C17 H17A 109.5
C15 C17 H17B 109.5
H17A C17 H17B 109.5
C15 C17 H17C 109.5
H17A C17 H17C 109.5
H17B C17 H17C 109.5
C10 C18 C19 113.4(3)
C10 C18 C20 110.5(3)
C19 C18 C20 110.4(3)
C10 C18 H18A 107.4
C19 C18 H18A 107.4
C20 C18 H18A 107.4
C18 C19 H19A 109.5
C18 C19 H19B 109.5
H19A C19 H19B 109.5
C18 C19 H19C 109.5
H19A C19 H19C 109.5
H19B C19 H19C 109.5
C18 C20 H20A 109.5
C18 C20 H20B 109.5
H20A C20 H20B 109.5
C18 C20 H20C 109.5
H20A C20 H20C 109.5
H20B C20 H20C 109.5
O2 C33 N4 128.0(3)
O2 C33 C35 119.9(3)
N4 C33 C35 112.1(3)
N6 C34 C39 115.6(3)
N6 C34 C40 125.0(3)
C39 C34 C40 119.4(3)
N5 C35 C36 118.9(3)
N5 C35 C33 113.6(3)
C36 C35 C33 127.5(3)
C37 C36 C35 119.8(3)
C37 C36 H36A 120.1
C35 C36 H36A 120.1
C36 C37 C38 120.6(3)
C36 C37 H37A 119.7
C38 C37 H37A 119.7
C37 C38 C39 117.9(3)
C37 C38 H38A 121.0
C39 C38 H38A 121.0
N5 C39 C38 119.2(3)
N5 C39 C34 113.0(3)
C38 C39 C34 127.8(3)
C34 C40 H40A 109.5
C34 C40 H40B 109.5
H40A C40 H40B 109.5
C34 C40 H40C 109.5
H40A C40 H40C 109.5
H40B C40 H40C 109.5
C46 C41 C42 121.7(3)
C46 C41 N4 120.0(3)
C42 C41 N4 118.2(3)
C43 C42 C41 117.7(3)
C43 C42 C50 120.2(6)
C41 C42 C50 121.0(6)
C43 C42 C50' 119.9(8)
C41 C42 C50' 122.1(8)
C44 C43 C42 121.3(3)
C44 C43 H43A 119.4
C42 C43 H43A 119.4
C45 C44 C43 120.1(3)
C45 C44 H44A 119.9
C43 C44 H44A 119.9
C44 C45 C46 120.7(3)
C44 C45 H45A 119.6
C46 C45 H45A 119.6
C41 C46 C45 118.5(3)
C41 C46 C47' 117.4(6)
C45 C46 C47' 124.1(6)
C41 C46 C47 126.6(6)
C45 C46 C47 114.9(6)
C54 C53 C58 122.5(3)
C54 C53 N6 118.3(3)
C58 C53 N6 118.9(3)
C53 C54 C55 117.5(4)
C53 C54 C62 122.8(3)
C55 C54 C62 119.5(4)
C56 C55 C54 120.8(4)
C56 C55 H55A 119.6
C54 C55 H55A 119.6
C57 C56 C55 119.7(4)
C57 C56 H56A 120.2
C55 C56 H56A 120.2
C56 C57 C58 121.6(4)
C56 C57 H57A 119.2
C58 C57 H57A 119.2
C57 C58 C53 117.8(3)
C57 C58 C59 120.1(4)
C53 C58 C59 122.1(3)
C58 C59 C60 112.4(3)
C58 C59 C61 110.7(3)
C60 C59 C61 109.8(4)
C58 C59 H59A 107.9
C60 C59 H59A 107.9
C61 C59 H59A 107.9
C59 C60 H60A 109.5
C59 C60 H60B 109.5
H60A C60 H60B 109.5
C59 C60 H60C 109.5
H60A C60 H60C 109.5
H60B C60 H60C 109.5
C59 C61 H61A 109.5
C59 C61 H61B 109.5
H61A C61 H61B 109.5
C59 C61 H61C 109.5
H61A C61 H61C 109.5
H61B C61 H61C 109.5
C54 C62 C63 111.2(4)
C54 C62 C64 112.9(4)
C63 C62 C64 110.4(4)
C54 C62 H62A 107.3
C63 C62 H62A 107.3
C64 C62 H62A 107.3
C62 C63 H63A 109.5
C62 C63 H63B 109.5
H63A C63 H63B 109.5
C62 C63 H63C 109.5
H63A C63 H63C 109.5
H63B C63 H63C 109.5
C62 C64 H64A 109.5
C62 C64 H64B 109.5
H64A C64 H64B 109.5
C62 C64 H64C 109.5
H64A C64 H64C 109.5
H64B C64 H64C 109.5
C49 C47 C46 122.0(9)
C49 C47 C48 92.3(8)
C46 C47 C48 108.0(7)
C49 C47 H47A 110.9
C46 C47 H47A 110.9
C48 C47 H47A 110.9
C47 C48 H48A 109.5
C47 C48 H48B 109.5
H48A C48 H48B 109.5
C47 C48 H48C 109.5
H48A C48 H48C 109.5
H48B C48 H48C 109.5
C47 C49 H49A 109.5
C47 C49 H49B 109.5
H49A C49 H49B 109.5
C47 C49 H49C 109.5
H49A C49 H49C 109.5
H49B C49 H49C 109.5
C49' C47' C46 108.0(6)
C49' C47' C48' 125.9(7)
C46 C47' C48' 116.5(6)
C49' C47' H47B 100.4
C46 C47' H47B 100.4
C48' C47' H47B 100.4
C47' C48' H48D 109.5
C47' C48' H48E 109.5
H48D C48' H48E 109.5
C47' C48' H48F 109.5
H48D C48' H48F 109.5
H48E C48' H48F 109.5
C47' C49' H49D 109.5
C47' C49' H49E 109.5
H49D C49' H49E 109.5
C47' C49' H49F 109.5
H49D C49' H49F 109.5
H49E C49' H49F 109.5
C42 C50 C52 112.3(6)
C42 C50 C51 104.0(10)
C52 C50 C51 108.0(12)
C42 C50 H50A 110.8
C52 C50 H50A 110.8
C51 C50 H50A 110.8
C50 C51 H51A 109.5
C50 C51 H51B 109.5
H51A C51 H51B 109.5
C50 C51 H51C 109.5
H51A C51 H51C 109.5
H51B C51 H51C 109.5
C50 C52 H52D 109.5
C50 C52 H52E 109.5
H52D C52 H52E 109.5
C50 C52 H52F 109.5
H52D C52 H52F 109.5
H52E C52 H52F 109.5
C42 C50' C51' 125.9(14)
C42 C50' C52' 109.7(8)
C51' C50' C52' 110.1(13)
C42 C50' H50B 102.6
C51' C50' H50B 102.6
C52' C50' H50B 102.6
C50' C51' H51D 109.5
C50' C51' H51E 109.5
H51D C51' H51E 109.5
C50' C51' H51F 109.5
H51D C51' H51F 109.5
H51E C51' H51F 109.5
C50' C52' H52A 109.5
C50' C52' H52B 109.5
H52A C52' H52B 109.5
C50' C52' H52C 109.5
H52A C52' H52C 109.5
H52B C52' H52C 109.5
C26 C21 C22 122.6(3)
C26 C21 N3 118.8(3)
C22 C21 N3 118.5(3)
C23 C22 C21 117.8(4)
C23 C22 C30 119.1(4)
C21 C22 C30 122.8(3)
C24 C23 C22 119.1(5)
C24 C23 H23B 120.5
C22 C23 H23B 120.5
C25 C24 C23 121.9(4)
C25 C24 H24B 119.1
C23 C24 H24B 119.1
C24 C25 C26 120.6(4)
C24 C25 H25B 119.7
C26 C25 H25B 119.7
C25 C26 C21 118.0(4)
C25 C26 C27 121.2(4)
C21 C26 C27 120.8(4)
C26 C27 C28 114.0(4)
C26 C27 C29 114.5(4)
C28 C27 C29 108.6(4)
C26 C27 H27B 106.4
C28 C27 H27B 106.4
C29 C27 H27B 106.4
C31 C30 C22 111.5(4)
C31 C30 C32 111.4(4)
C22 C30 C32 112.9(3)
C31 C30 H30B 106.9
C22 C30 H30B 106.9
C32 C30 H30B 106.9

loop_
_geom_bond_atom_site_label_1
_geom_bond_atom_site_label_2
_geom_bond_distance
Cu1 N2 1.939(2)
Cu1 N1 1.960(3)
Cu1 N3 2.098(3)
Cu1 Cl1 2.1923(9)
Cu2 N5 1.919(2)
Cu2 N4 1.971(2)
Cu2 N6 2.103(3)
Cu2 Cl2 2.1748(9)
O1 C1 1.238(4)
O2 C33 1.241(4)
N1 C1 1.344(4)
N1 C9 1.426(4)
N2 C7 1.317(4)
N2 C3 1.332(4)
N3 C2 1.287(4)
N3 C21 1.440(4)
N4 C33 1.331(4)
N4 C41 1.440(4)
N5 C35 1.324(4)
N5 C39 1.336(4)
N6 C34 1.289(4)
N6 C53 1.437(4)
C1 C3 1.510(4)
C2 C8 1.489(4)
C2 C7 1.496(4)
C3 C4 1.383(4)
C4 C5 1.380(4)
C4 H4A 0.9500
C5 C6 1.387(4)
C5 H5A 0.9500
C6 C7 1.379(4)
C6 H6A 0.9500
C8 H8A 0.9800
C8 H8B 0.9800
C8 H8C 0.9800
C9 C10 1.395(4)
C9 C14 1.406(5)
C10 C11 1.406(4)
C10 C18 1.503(4)
C11 C12 1.372(5)
C11 H11A 0.9500
C12 C13 1.388(5)
C12 H12A 0.9500
C13 C14 1.383(5)
C13 H13A 0.9500
C14 C15 1.513(5)
C15 C17 1.504(7)
C15 C16 1.535(6)
C15 H15A 1.0000
C16 H16A 0.9800
C16 H16B 0.9800
C16 H16C 0.9800
C17 H17A 0.9800
C17 H17B 0.9800
C17 H17C 0.9800
C18 C19 1.517(5)
C18 C20 1.545(5)
C18 H18A 1.0000
C19 H19A 0.9800
C19 H19B 0.9800
C19 H19C 0.9800
C20 H20A 0.9800
C20 H20B 0.9800
C20 H20C 0.9800
C33 C35 1.495(4)
C34 C39 1.469(4)
C34 C40 1.515(5)
C35 C36 1.386(4)
C36 C37 1.361(4)
C36 H36A 0.9500
C37 C38 1.386(5)
C37 H37A 0.9500
C38 C39 1.402(4)
C38 H38A 0.9500
C40 H40A 0.9800
C40 H40B 0.9800
C40 H40C 0.9800
C41 C46 1.391(4)
C41 C42 1.403(4)
C42 C43 1.399(5)
C42 C50 1.515(5)
C42 C50' 1.519(5)
C43 C44 1.382(5)
C43 H43A 0.9500
C44 C45 1.374(5)
C44 H44A 0.9500
C45 C46 1.403(4)
C45 H45A 0.9500
C46 C47' 1.511(5)
C46 C47 1.515(5)
C53 C54 1.389(5)
C53 C58 1.398(5)
C54 C55 1.409(5)
C54 C62 1.520(5)
C55 C56 1.397(6)
C55 H55A 0.9500
C56 C57 1.367(5)
C56 H56A 0.9500
C57 C58 1.398(5)
C57 H57A 0.9500
C58 C59 1.498(5)
C59 C60 1.508(6)
C59 C61 1.547(6)
C59 H59A 1.0000
C60 H60A 0.9800
C60 H60B 0.9800
C60 H60C 0.9800
C61 H61A 0.9800
C61 H61B 0.9800
C61 H61C 0.9800
C62 C63 1.537(6)
C62 C64 1.557(6)
C62 H62A 1.0000
C63 H63A 0.9800
C63 H63B 0.9800
C63 H63C 0.9800
C64 H64A 0.9800
C64 H64B 0.9800
C64 H64C 0.9800
C47 C49 1.514(5)
C47 C48 1.522(5)
C47 H47A 1.0000
C48 H48A 0.9800
C48 H48B 0.9800
C48 H48C 0.9800
C49 H49A 0.9800
C49 H49B 0.9800
C49 H49C 0.9800
C47' C49' 1.508(5)
C47' C48' 1.513(5)
C47' H47B 1.0000
C48' H48D 0.9800
C48' H48E 0.9800
C48' H48F 0.9800
C49' H49D 0.9800
C49' H49E 0.9800
C49' H49F 0.9800
C50 C52 1.524(5)
C50 C51 1.525(5)
C50 H50A 1.0000
C51 H51A 0.9800
C51 H51B 0.9800
C51 H51C 0.9800
C52 H52D 0.9800
C52 H52E 0.9800
C52 H52F 0.9800
C50' C51' 1.526(5)
C50' C52' 1.528(5)
C50' H50B 1.0000
C51' H51D 0.9800
C51' H51E 0.9800
C51' H51F 0.9800
C52' H52A 0.9800
C52' H52B 0.9800
C52' H52C 0.9800
C21 C26 1.388(5)
C21 C22 1.407(5)
C22 C23 1.402(5)
C22 C30 1.516(5)
C23 C24 1.394(7)
C23 H23B 0.9500
C24 C25 1.370(7)
C24 H24B 0.9500
C25 C26 1.386(6)
C25 H25B 0.9500
C26 C27 1.486(6)
C27 C28 1.512(6)
C27 C29 1.569(6)
C27 H27B 1.0000
C28 H28D 0.9800
C28 H28E 0.9800
C28 H28F 0.9800
C29 H29D 0.9800
C29 H29E 0.9800
C29 H29F 0.9800
C30 C31 1.497(6)
C30 C32 1.528(6)
C30 H30B 1.0000
C31 H31D 0.9800
C31 H31E 0.9800
C31 H31F 0.9800
C32 H32D 0.9800
C32 H32E 0.9800
C32 H32F 0.9800

loop_
_geom_torsion_atom_site_label_1
_geom_torsion_atom_site_label_2
_geom_torsion_atom_site_label_3
_geom_torsion_atom_site_label_4
_geom_torsion
N2 Cu1 N1 C1 -7.2(2)
N3 Cu1 N1 C1 -12.9(4)
Cl1 Cu1 N1 C1 170.5(2)
N2 Cu1 N1 C9 173.4(3)
N3 Cu1 N1 C9 167.7(3)
Cl1 Cu1 N1 C9 -8.9(3)
N1 Cu1 N2 C7 -174.9(2)
N3 Cu1 N2 C7 3.1(2)
N1 Cu1 N2 C3 6.2(2)
N3 Cu1 N2 C3 -175.8(2)
N2 Cu1 N3 C2 -4.7(2)
N1 Cu1 N3 C2 1.0(4)
Cl1 Cu1 N3 C2 177.7(2)
N2 Cu1 N3 C21 175.0(3)
N1 Cu1 N3 C21 -179.3(3)
Cl1 Cu1 N3 C21 -2.6(3)
N5 Cu2 N4 C33 4.8(2)
N6 Cu2 N4 C33 22.0(4)
Cl2 Cu2 N4 C33 -166.8(2)
N5 Cu2 N4 C41 -176.1(3)
N6 Cu2 N4 C41 -158.9(3)
Cl2 Cu2 N4 C41 12.3(3)
N4 Cu2 N5 C35 -6.0(2)
N6 Cu2 N5 C35 -179.6(2)
N4 Cu2 N5 C39 177.3(2)
N6 Cu2 N5 C39 3.6(2)
N5 Cu2 N6 C34 -1.5(3)
N4 Cu2 N6 C34 -18.8(5)
Cl2 Cu2 N6 C34 169.9(2)
N5 Cu2 N6 C53 -177.6(3)
N4 Cu2 N6 C53 165.1(3)
Cl2 Cu2 N6 C53 -6.2(3)
C9 N1 C1 O1 3.4(5)
Cu1 N1 C1 O1 -176.1(3)
C9 N1 C1 C3 -173.8(3)
Cu1 N1 C1 C3 6.7(3)
C21 N3 C2 C8 1.3(5)
Cu1 N3 C2 C8 -179.0(3)
C21 N3 C2 C7 -174.3(3)
Cu1 N3 C2 C7 5.4(3)
C7 N2 C3 C4 -2.6(4)
Cu1 N2 C3 C4 176.3(2)
C7 N2 C3 C1 176.9(3)
Cu1 N2 C3 C1 -4.3(3)
O1 C1 C3 N2 -179.1(3)
N1 C1 C3 N2 -1.6(4)
O1 C1 C3 C4 0.2(5)
N1 C1 C3 C4 177.7(3)
N2 C3 C4 C5 3.0(4)
C1 C3 C4 C5 -176.3(3)
C3 C4 C5 C6 0.2(5)
C4 C5 C6 C7 -3.8(4)
C3 N2 C7 C6 -1.2(4)
Cu1 N2 C7 C6 180.0(2)
C3 N2 C7 C2 177.7(3)
Cu1 N2 C7 C2 -1.2(3)
C5 C6 C7 N2 4.3(4)
C5 C6 C7 C2 -174.3(3)
N3 C2 C7 N2 -3.0(4)
C8 C2 C7 N2 -179.0(3)
N3 C2 C7 C6 175.7(3)
C8 C2 C7 C6 -0.3(5)
C1 N1 C9 C10 -81.0(4)
Cu1 N1 C9 C10 98.4(3)
C1 N1 C9 C14 100.6(4)
Cu1 N1 C9 C14 -80.0(3)
C14 C9 C10 C11 -1.7(5)
N1 C9 C10 C11 179.9(3)
C14 C9 C10 C18 175.9(3)
N1 C9 C10 C18 -2.5(5)
C9 C10 C11 C12 0.6(5)
C18 C10 C11 C12 -177.0(3)
C10 C11 C12 C13 0.5(6)
C11 C12 C13 C14 -0.6(6)
C12 C13 C14 C9 -0.4(6)
C12 C13 C14 C15 -178.9(4)
C10 C9 C14 C13 1.6(5)
N1 C9 C14 C13 -180.0(3)
C10 C9 C14 C15 -179.9(4)
N1 C9 C14 C15 -1.5(5)
C13 C14 C15 C17 68.0(6)
C9 C14 C15 C17 -110.4(5)
C13 C14 C15 C16 -54.4(6)
C9 C14 C15 C16 127.2(5)
C9 C10 C18 C19 134.8(4)
C11 C10 C18 C19 -47.7(5)
C9 C10 C18 C20 -100.6(4)
C11 C10 C18 C20 77.0(4)
C41 N4 C33 O2 -1.1(5)
Cu2 N4 C33 O2 178.0(3)
C41 N4 C33 C35 178.0(2)
Cu2 N4 C33 C35 -2.9(3)
C53 N6 C34 C39 175.5(3)
Cu2 N6 C34 C39 -0.6(4)
C53 N6 C34 C40 -3.4(6)
Cu2 N6 C34 C40 -179.6(3)
C39 N5 C35 C36 1.8(4)
Cu2 N5 C35 C36 -174.8(2)
C39 N5 C35 C33 -177.4(3)
Cu2 N5 C35 C33 6.0(3)
O2 C33 C35 N5 177.3(3)
N4 C33 C35 N5 -1.9(4)
O2 C33 C35 C36 -1.9(5)
N4 C33 C35 C36 179.0(3)
N5 C35 C36 C37 -0.7(5)
C33 C35 C36 C37 178.4(3)
C35 C36 C37 C38 -0.7(5)
C36 C37 C38 C39 1.2(5)
C35 N5 C39 C38 -1.4(5)
Cu2 N5 C39 C38 175.1(2)
C35 N5 C39 C34 178.5(3)
Cu2 N5 C39 C34 -5.0(4)
C37 C38 C39 N5 -0.2(5)
C37 C38 C39 C34 180.0(3)
N6 C34 C39 N5 3.5(4)
C40 C34 C39 N5 -177.6(3)
N6 C34 C39 C38 -176.7(3)
C40 C34 C39 C38 2.3(5)
C33 N4 C41 C46 83.6(4)
Cu2 N4 C41 C46 -95.4(3)
C33 N4 C41 C42 -97.7(3)
Cu2 N4 C41 C42 83.2(3)
C46 C41 C42 C43 1.4(5)
N4 C41 C42 C43 -177.2(3)
C46 C41 C42 C50 168.9(5)
N4 C41 C42 C50 -9.7(6)
C46 C41 C42 C50' -172.8(6)
N4 C41 C42 C50' 8.6(6)
C41 C42 C43 C44 -1.4(5)
C50 C42 C43 C44 -169.1(6)
C50' C42 C43 C44 172.9(6)
C42 C43 C44 C45 0.7(5)
C43 C44 C45 C46 0.1(5)
C42 C41 C46 C45 -0.6(5)
N4 C41 C46 C45 178.0(3)
C42 C41 C46 C47' -179.2(4)
N4 C41 C46 C47' -0.6(5)
C42 C41 C46 C47 -179.0(5)
N4 C41 C46 C47 -0.4(6)
C44 C45 C46 C41 -0.1(5)
C44 C45 C46 C47' 178.3(4)
C44 C45 C46 C47 178.4(5)
C34 N6 C53 C54 -79.4(4)
Cu2 N6 C53 C54 96.3(3)
C34 N6 C53 C58 106.8(4)
Cu2 N6 C53 C58 -77.5(4)
C58 C53 C54 C55 1.6(5)
N6 C53 C54 C55 -172.0(3)
C58 C53 C54 C62 177.2(3)
N6 C53 C54 C62 3.7(5)
C53 C54 C55 C56 -1.8(5)
C62 C54 C55 C56 -177.6(3)
C54 C55 C56 C57 0.1(6)
C55 C56 C57 C58 1.9(6)
C56 C57 C58 C53 -2.1(5)
C56 C57 C58 C59 179.2(3)
C54 C53 C58 C57 0.3(5)
N6 C53 C58 C57 173.8(3)
C54 C53 C58 C59 179.0(3)
N6 C53 C58 C59 -7.5(5)
C57 C58 C59 C60 -50.2(5)
C53 C58 C59 C60 131.1(4)
C57 C58 C59 C61 73.0(5)
C53 C58 C59 C61 -105.6(4)
C53 C54 C62 C63 -105.3(4)
C55 C54 C62 C63 70.2(4)
C53 C54 C62 C64 129.9(4)
C55 C54 C62 C64 -54.6(5)
C41 C46 C47 C49 -139.8(9)
C45 C46 C47 C49 41.7(10)
C47' C46 C47 C49 -139(4)
C41 C46 C47 C48 115.5(8)
C45 C46 C47 C48 -63.0(9)
C47' C46 C47 C48 116(4)
C41 C46 C47' C49' -118.3(8)
C45 C46 C47' C49' 63.3(9)
C47 C46 C47' C49' 62(4)
C41 C46 C47' C48' 93.5(10)
C45 C46 C47' C48' -84.9(10)
C47 C46 C47' C48' -86(4)
C43 C42 C50 C52 40.3(12)
C41 C42 C50 C52 -126.9(9)
C50' C42 C50 C52 134(5)
C43 C42 C50 C51 -76.2(12)
C41 C42 C50 C51 116.5(12)
C50' C42 C50 C51 18(4)
C43 C42 C50' C51' -38.7(18)
C41 C42 C50' C51' 135.3(17)
C50 C42 C50' C51' -134(6)
C43 C42 C50' C52' 96.7(12)
C41 C42 C50' C52' -89.3(13)
C50 C42 C50' C52' 1(3)
C2 N3 C21 C26 -102.2(4)
Cu1 N3 C21 C26 78.2(3)
C2 N3 C21 C22 80.3(4)
Cu1 N3 C21 C22 -99.4(3)
C26 C21 C22 C23 1.5(5)
N3 C21 C22 C23 178.9(3)
C26 C21 C22 C30 -171.3(3)
N3 C21 C22 C30 6.2(5)
C21 C22 C23 C24 1.1(6)
C30 C22 C23 C24 174.1(4)
C22 C23 C24 C25 -3.1(7)
C23 C24 C25 C26 2.5(7)
C24 C25 C26 C21 0.0(6)
C24 C25 C26 C27 179.3(4)
C22 C21 C26 C25 -2.0(5)
N3 C21 C26 C25 -179.5(3)
C22 C21 C26 C27 178.7(3)
N3 C21 C26 C27 1.2(5)
C25 C26 C27 C28 -83.7(5)
C21 C26 C27 C28 95.6(4)
C25 C26 C27 C29 42.2(5)
C21 C26 C27 C29 -138.5(4)
C23 C22 C30 C31 -79.0(5)
C21 C22 C30 C31 93.6(5)
C23 C22 C30 C32 47.3(5)
C21 C22 C30 C32 -140.1(4)

loop_
_platon_squeeze_void_nr
_platon_squeeze_void_average_x
_platon_squeeze_void_average_y
_platon_squeeze_void_average_z
_platon_squeeze_void_volume
_platon_squeeze_void_count_electrons
_platon_squeeze_void_content
1 0.182 -0.127 0.302 263 90 ' '
2 0.318 -0.127 0.802 262 90 ' '
3 0.682 0.127 0.302 263 90 ' '
4 0.818 0.127 0.802 262 90 ' '
